data_8105017
loop_
_publ_author_name
'Song, Wei'
'Yang, Yanju'
'Li, Jin'

_publ_section_title
;
 Crystal structure of (E)-3-chloro-2-(((4-nitrophenyl)imino)methyl)phenol,
 C13H9ClN2O3
;
_journal_issue 1
_journal_name_full 'Zeitschrift f\"ur Kristallographie - New Crystal Structures'
_journal_page_first 61
_journal_page_last 62
_journal_paper_doi 10.1515/ncrs-2019-0476
_journal_volume 235
_journal_year 2019
_chemical_absolute_configuration ad
_chemical_formula_moiety 'C13 H9 Cl N2 O3'
_chemical_formula_sum 'C13 H9 Cl N2 O3'
_chemical_formula_weight 276.67
_space_group_crystal_system orthorhombic
_space_group_IT_number 19
_space_group_name_Hall 'P 2ac 2ab'
_space_group_name_H-M_alt 'P 21 21 21'
_atom_sites_solution_hydrogens geom
_cell_angle_alpha 90
_cell_angle_beta 90
_cell_angle_gamma 90
_cell_formula_units_Z 4
_cell_length_a 7.401(3)
_cell_length_b 12.005(5)
_cell_length_c 13.808(5)
_cell_measurement_reflns_used 1554
_cell_measurement_temperature 293(2)
_cell_measurement_theta_max 27.23
_cell_measurement_theta_min 2.25
_cell_volume 1226.8(8)
_computing_cell_refinement 'APEX2-2008 [1]'
_computing_data_collection 'APEX2-2008 [1]'
_computing_data_reduction 'SAINT- 2008 [1]'
_computing_molecular_graphics 'SHELXTL [2]'
_computing_publication_material 'SHELXTL [2]'
_computing_structure_refinement 'SHELXL-2018/3 [2]'
_computing_structure_solution 'Bruker SHELXTL [2]'
_diffrn_ambient_temperature 293(2)
_diffrn_measured_fraction_theta_full 0.994
_diffrn_measured_fraction_theta_max 0.994
_diffrn_measurement_device_type 'Bruker APEX-II CCD'
_diffrn_measurement_method '\f and \w scans'
_diffrn_radiation_type MoK\a
_diffrn_radiation_wavelength 0.71073
_diffrn_reflns_av_R_equivalents 0.0814
_diffrn_reflns_av_unetI/netI 0.1016
_diffrn_reflns_Laue_measured_fraction_full 0.994
_diffrn_reflns_Laue_measured_fraction_max 0.994
_diffrn_reflns_limit_h_max 8
_diffrn_reflns_limit_h_min -8
_diffrn_reflns_limit_k_max 14
_diffrn_reflns_limit_k_min -14
_diffrn_reflns_limit_l_max 11
_diffrn_reflns_limit_l_min -16
_diffrn_reflns_number 6049
_diffrn_reflns_point_group_measured_fraction_full 0.990
_diffrn_reflns_point_group_measured_fraction_max 0.990
_diffrn_reflns_theta_full 24.983
_diffrn_reflns_theta_max 24.983
_diffrn_reflns_theta_min 2.950
_diffrn_source 'fine-focus sealed tube'
_exptl_absorpt_coefficient_mu 0.316
_exptl_absorpt_correction_T_max 0.963
_exptl_absorpt_correction_T_min 0.934
_exptl_absorpt_correction_type multi-scan
_exptl_absorpt_process_details 'SADABS; Bruker, 2008 [1]'
_exptl_crystal_colour yellow
_exptl_crystal_density_diffrn 1.498
_exptl_crystal_density_method 'not measured'
_exptl_crystal_description needle
_exptl_crystal_F_000 568
_exptl_crystal_size_max 0.220
_exptl_crystal_size_mid 0.160
_exptl_crystal_size_min 0.120
_refine_diff_density_max 0.480
_refine_diff_density_min -0.371
_refine_diff_density_rms 0.132
_refine_ls_abs_structure_details
; 
 Flack x determined using 422 quotients [(I+)-(I-)]/[(I+)+(I-)] 
 (Parsons, Flack and Wagner, Acta Cryst. B69 (2013) 249-259). 
;
_refine_ls_abs_structure_Flack 0.14(8)
_refine_ls_extinction_coef .
_refine_ls_extinction_method none
_refine_ls_goodness_of_fit_ref 1.024
_refine_ls_hydrogen_treatment constr
_refine_ls_matrix_type full
_refine_ls_number_parameters 173
_refine_ls_number_reflns 2133
_refine_ls_number_restraints 0
_refine_ls_restrained_S_all 1.024
_refine_ls_R_factor_all 0.1071
_refine_ls_R_factor_gt 0.0673
_refine_ls_shift/su_max 0.000
_refine_ls_shift/su_mean 0.000
_refine_ls_structure_factor_coef Fsqd
_refine_ls_weighting_details 'w=1/[\s^2^(Fo^2^)+(0.0660P)^2^+0.0110P] where P=(Fo^2^+2Fc^2^)/3'
_refine_ls_weighting_scheme calc
_refine_ls_wR_factor_gt 0.1375
_refine_ls_wR_factor_ref 0.1473
_reflns_Friedel_coverage 0.697
_reflns_Friedel_fraction_full 0.984
_reflns_Friedel_fraction_max 0.984
_reflns_number_gt 1408
_reflns_number_total 2133
_reflns_threshold_expression 'I > 2\s(I)'
_cod_data_source_file suppl_ncrs-2019-0476_suppl.cif
_cod_data_source_block 1
_cod_database_code 8105017
_shelx_space_group_comment
; 
The symmetry employed for this shelxl refinement is uniquely defined 
by the following loop, which should always be used as a source of 
symmetry information in preference to the above space-group names. 
They are only intended as comments. 
;
_shelx_estimated_absorpt_t_min 0.934
_shelx_estimated_absorpt_t_max 0.963

loop_
_space_group_symop_operation_xyz
'x, y, z'
'-x+1/2, -y, z+1/2'
'x+1/2, -y+1/2, -z'
'-x, y+1/2, -z+1/2'

loop_
_atom_site_label
_atom_site_type_symbol
_atom_site_fract_x
_atom_site_fract_y
_atom_site_fract_z
_atom_site_U_iso_or_equiv
_atom_site_adp_type
_atom_site_occupancy
_atom_site_site_symmetry_order
_atom_site_calc_flag
_atom_site_refinement_flags_posn
_atom_site_refinement_flags_adp
_atom_site_refinement_flags_occupancy
_atom_site_disorder_assembly
_atom_site_disorder_group
C1 C 0.6012(8) 0.3132(5) 0.6511(4) 0.0294(14) Uani 1 1 d . . . . .
C2 C 0.5397(8) 0.2335(5) 0.7155(4) 0.0377(16) Uani 1 1 d . . . . .
H2 H 0.490050 0.167737 0.691938 0.045 Uiso 1 1 calc R U . . .
C3 C 0.5508(8) 0.2500(6) 0.8133(4) 0.0414(16) Uani 1 1 d . . . . .
H3 H 0.508172 0.196186 0.856093 0.050 Uiso 1 1 calc R U . . .
C4 C 0.6261(8) 0.3473(6) 0.8477(4) 0.0419(17) Uani 1 1 d . . . . .
C5 C 0.6832(8) 0.4293(6) 0.7854(4) 0.0419(17) Uani 1 1 d . . . . .
H5 H 0.730911 0.495311 0.809611 0.050 Uiso 1 1 calc R U . . .
C6 C 0.6695(7) 0.4133(5) 0.6875(4) 0.0362(15) Uani 1 1 d . . . . .
H6 H 0.705672 0.469268 0.645102 0.043 Uiso 1 1 calc R U . . .
C7 C 0.6296(7) 0.2042(5) 0.5125(4) 0.0327(15) Uani 1 1 d . . . . .
H7 H 0.660422 0.145641 0.553450 0.039 Uiso 1 1 calc R U . . .
C8 C 0.6236(7) 0.1844(5) 0.4096(4) 0.0313(14) Uani 1 1 d . . . . .
C9 C 0.5690(8) 0.2683(5) 0.3442(4) 0.0348(15) Uani 1 1 d . . . . .
C10 C 0.5667(8) 0.2495(6) 0.2464(4) 0.0426(17) Uani 1 1 d . . . . .
H10 H 0.533403 0.306334 0.204329 0.051 Uiso 1 1 calc R U . . .
C11 C 0.6136(9) 0.1466(7) 0.2103(5) 0.0519(19) Uani 1 1 d . . . . .
H11 H 0.608477 0.134019 0.143918 0.062 Uiso 1 1 calc R U . . .
C12 C 0.6683(8) 0.0618(6) 0.2715(5) 0.0465(17) Uani 1 1 d . . . . .
H12 H 0.701216 -0.007314 0.246636 0.056 Uiso 1 1 calc R U . . .
C13 C 0.6730(8) 0.0812(5) 0.3689(4) 0.0385(16) Uani 1 1 d . . . . .
Cl1 Cl 0.7461(3) -0.02596(13) 0.44412(12) 0.0605(6) Uani 1 1 d . . . . .
N1 N 0.5938(6) 0.3000(4) 0.5499(3) 0.0322(11) Uani 1 1 d . . . . .
N2 N 0.6464(9) 0.3631(8) 0.9518(5) 0.0684(19) Uani 1 1 d . . . . .
O1 O 0.5216(6) 0.3709(3) 0.3766(3) 0.0454(12) Uani 1 1 d . . . . .
H1 H 0.537398 0.374190 0.435314 0.068 Uiso 1 1 calc R U . . .
O2 O 0.6006(11) 0.2873(6) 1.0059(4) 0.106(3) Uani 1 1 d . . . . .
O3 O 0.7025(11) 0.4513(8) 0.9804(4) 0.132(3) Uani 1 1 d . . . . .

loop_
_atom_site_aniso_label
_atom_site_aniso_U_11
_atom_site_aniso_U_22
_atom_site_aniso_U_33
_atom_site_aniso_U_23
_atom_site_aniso_U_13
_atom_site_aniso_U_12
C1 0.019(3) 0.037(4) 0.033(3) 0.002(3) -0.001(2) 0.010(3)
C2 0.038(4) 0.032(4) 0.042(4) 0.001(3) 0.002(3) 0.003(3)
C3 0.040(4) 0.047(4) 0.037(4) 0.009(4) 0.004(3) 0.006(4)
C4 0.038(4) 0.058(5) 0.029(4) -0.001(3) 0.003(3) 0.013(4)
C5 0.029(3) 0.047(4) 0.050(4) -0.018(3) -0.003(3) 0.001(3)
C6 0.032(3) 0.036(4) 0.040(4) -0.002(3) 0.005(3) 0.000(3)
C7 0.022(3) 0.036(4) 0.040(3) 0.005(3) -0.002(2) 0.000(3)
C8 0.018(3) 0.037(4) 0.039(3) 0.000(3) 0.000(2) -0.005(3)
C9 0.023(3) 0.044(4) 0.038(4) -0.002(3) 0.001(2) -0.010(3)
C10 0.037(4) 0.058(5) 0.033(3) 0.005(4) -0.005(3) -0.010(3)
C11 0.047(4) 0.075(6) 0.034(4) -0.014(4) 0.003(3) -0.014(4)
C12 0.038(4) 0.051(5) 0.050(4) -0.016(4) 0.009(3) -0.007(3)
C13 0.034(4) 0.039(4) 0.043(4) -0.007(3) 0.003(3) -0.005(3)
Cl1 0.0738(13) 0.0404(9) 0.0672(11) -0.0029(9) 0.0036(10) 0.0122(11)
N1 0.026(3) 0.033(3) 0.038(3) 0.001(2) -0.004(2) 0.002(2)
N2 0.057(4) 0.106(6) 0.042(4) -0.013(4) 0.003(3) 0.012(4)
O1 0.056(3) 0.041(3) 0.040(2) 0.004(2) -0.003(2) 0.003(2)
O2 0.167(7) 0.110(6) 0.039(3) 0.008(3) 0.006(4) 0.033(5)
O3 0.158(7) 0.181(7) 0.056(4) -0.053(4) 0.012(4) -0.083(6)

loop_
_atom_type_symbol
_atom_type_description
_atom_type_scat_dispersion_real
_atom_type_scat_dispersion_imag
_atom_type_scat_source
C C 0.0033 0.0016 'International Tables Vol C Tables 4.2.6.8 and 6.1.1.4'
H H 0.0000 0.0000 'International Tables Vol C Tables 4.2.6.8 and 6.1.1.4'
Cl Cl 0.1484 0.1585 'International Tables Vol C Tables 4.2.6.8 and 6.1.1.4'
N N 0.0061 0.0033 'International Tables Vol C Tables 4.2.6.8 and 6.1.1.4'
O O 0.0106 0.0060 'International Tables Vol C Tables 4.2.6.8 and 6.1.1.4'

loop_
_geom_angle_atom_site_label_1
_geom_angle_atom_site_label_2
_geom_angle_atom_site_label_3
_geom_angle
_geom_angle_site_symmetry_1
_geom_angle_site_symmetry_3
C2 C1 C6 118.8(5) . .
C2 C1 N1 123.3(5) . .
C6 C1 N1 117.9(5) . .
C3 C2 C1 121.1(6) . .
C3 C2 H2 119.5 . .
C1 C2 H2 119.5 . .
C2 C3 C4 119.1(6) . .
C2 C3 H3 120.4 . .
C4 C3 H3 120.4 . .
C5 C4 C3 121.0(5) . .
C5 C4 N2 119.5(7) . .
C3 C4 N2 119.4(7) . .
C6 C5 C4 119.7(6) . .
C6 C5 H5 120.1 . .
C4 C5 H5 120.1 . .
C5 C6 C1 120.1(6) . .
C5 C6 H6 119.9 . .
C1 C6 H6 119.9 . .
N1 C7 C8 122.4(6) . .
N1 C7 H7 118.8 . .
C8 C7 H7 118.8 . .
C13 C8 C9 116.6(5) . .
C13 C8 C7 122.0(6) . .
C9 C8 C7 121.5(6) . .
O1 C9 C10 118.2(6) . .
O1 C9 C8 120.7(5) . .
C10 C9 C8 121.1(6) . .
C9 C10 C11 120.2(6) . .
C9 C10 H10 119.9 . .
C11 C10 H10 119.9 . .
C10 C11 C12 120.9(6) . .
C10 C11 H11 119.6 . .
C12 C11 H11 119.6 . .
C13 C12 C11 118.9(6) . .
C13 C12 H12 120.6 . .
C11 C12 H12 120.6 . .
C12 C13 C8 122.4(6) . .
C12 C13 Cl1 118.0(5) . .
C8 C13 Cl1 119.6(4) . .
C7 N1 C1 119.3(5) . .
O3 N2 O2 123.3(7) . .
O3 N2 C4 118.3(8) . .
O2 N2 C4 118.4(8) . .
C9 O1 H1 109.5 . .

loop_
_geom_bond_atom_site_label_1
_geom_bond_atom_site_label_2
_geom_bond_distance
_geom_bond_site_symmetry_2
C1 C2 1.383(8) .
C1 C6 1.398(8) .
C1 N1 1.407(7) .
C2 C3 1.367(8) .
C2 H2 0.9300 .
C3 C4 1.379(9) .
C3 H3 0.9300 .
C4 C5 1.374(8) .
C4 N2 1.457(8) .
C5 C6 1.369(7) .
C5 H5 0.9300 .
C6 H6 0.9300 .
C7 N1 1.289(7) .
C7 C8 1.442(8) .
C7 H7 0.9300 .
C8 C13 1.409(8) .
C8 C9 1.412(8) .
C9 O1 1.356(7) .
C9 C10 1.368(8) .
C10 C11 1.376(9) .
C10 H10 0.9300 .
C11 C12 1.384(9) .
C11 H11 0.9300 .
C12 C13 1.366(8) .
C12 H12 0.9300 .
C13 Cl1 1.739(6) .
N2 O3 1.204(9) .
N2 O2 1.225(8) .
O1 H1 0.8200 .

loop_
_geom_hbond_atom_site_label_D
_geom_hbond_atom_site_label_H
_geom_hbond_atom_site_label_A
_geom_hbond_distance_DH
_geom_hbond_distance_HA
_geom_hbond_distance_DA
_geom_hbond_angle_DHA
_geom_hbond_site_symmetry_A
_geom_hbond_publ_flag
O1 H1 N1 0.82 1.86 2.596(6) 148.1 . yes
C6 H6 O3 0.93 2.56 3.423(9) 154.8 2_664 yes
C5 H5 O1 0.93 2.61 3.481(8) 156.9 2_665 yes
C5 H5 O1 0.93 2.61 3.481(8) 156.9 2_665 yes
C6 H6 O3 0.93 2.56 3.423(9) 154.8 2_664 yes
O1 H1 N1 0.82 1.86 2.596(6) 148.1 . yes

loop_
_geom_torsion_atom_site_label_1
_geom_torsion_atom_site_label_2
_geom_torsion_atom_site_label_3
_geom_torsion_atom_site_label_4
_geom_torsion
_geom_torsion_site_symmetry_1
_geom_torsion_site_symmetry_2
_geom_torsion_site_symmetry_3
_geom_torsion_site_symmetry_4
C6 C1 C2 C3 -2.3(8) . . . .
N1 C1 C2 C3 179.6(6) . . . .
C1 C2 C3 C4 -0.6(9) . . . .
C2 C3 C4 C5 2.6(9) . . . .
C2 C3 C4 N2 -177.0(5) . . . .
C3 C4 C5 C6 -1.6(9) . . . .
N2 C4 C5 C6 178.0(5) . . . .
C4 C5 C6 C1 -1.3(8) . . . .
C2 C1 C6 C5 3.2(8) . . . .
N1 C1 C6 C5 -178.6(5) . . . .
N1 C7 C8 C13 176.3(5) . . . .
N1 C7 C8 C9 -3.2(9) . . . .
C13 C8 C9 O1 -179.0(5) . . . .
C7 C8 C9 O1 0.5(8) . . . .
C13 C8 C9 C10 -0.7(8) . . . .
C7 C8 C9 C10 178.8(5) . . . .
O1 C9 C10 C11 -179.9(5) . . . .
C8 C9 C10 C11 1.7(9) . . . .
C9 C10 C11 C12 -1.8(10) . . . .
C10 C11 C12 C13 0.8(9) . . . .
C11 C12 C13 C8 0.2(9) . . . .
C11 C12 C13 Cl1 -178.9(5) . . . .
C9 C8 C13 C12 -0.3(8) . . . .
C7 C8 C13 C12 -179.8(6) . . . .
C9 C8 C13 Cl1 178.8(4) . . . .
C7 C8 C13 Cl1 -0.7(7) . . . .
C8 C7 N1 C1 179.6(5) . . . .
C2 C1 N1 C7 -39.7(8) . . . .
C6 C1 N1 C7 142.2(5) . . . .
C5 C4 N2 O3 4.7(10) . . . .
C3 C4 N2 O3 -175.7(7) . . . .
C5 C4 N2 O2 -177.4(7) . . . .
C3 C4 N2 O2 2.2(10) . . . .
